data_7127319
loop_
_publ_author_name
'Joshi, Saurabh'
'Yip, Yong Jie'
'T\"urel, Tankut'
'Verma, Sandeep'
'Valiyaveettil, Suresh'

_publ_section_title
;
 Cu-tetracatechol metallopolymer catalyst for three component click
 reactions and \b-borylation of \a,\b-unsaturated carbonyl compounds.
;
_journal_issue 85
_journal_name_full 'Chemical communications (Cambridge, England)'
_journal_page_first 13044
_journal_page_last 13047
_journal_paper_doi 10.1039/d0cc05823h
_journal_volume 56
_journal_year 2020
_chemical_formula_sum 'C34 H34 Cl4 O10'
_chemical_formula_weight 744.41
_space_group_crystal_system orthorhombic
_space_group_IT_number 61
_space_group_name_Hall '-P 2ac 2ab'
_space_group_name_H-M_alt 'P b c a'
_atom_sites_solution_hydrogens mixed
_atom_sites_solution_primary Dual-space
_audit_creation_method SHELXL-2017/1
_audit_update_record
;
2020-08-28 deposited with the CCDC.	2020-09-21 downloaded from the CCDC.
;
_cell_angle_alpha 90
_cell_angle_beta 90
_cell_angle_gamma 90
_cell_formula_units_Z 4
_cell_length_a 10.5190(5)
_cell_length_b 14.5588(7)
_cell_length_c 22.7509(10)
_cell_measurement_reflns_used 9687
_cell_measurement_temperature 100(2)
_cell_measurement_theta_max 29.41
_cell_measurement_theta_min 2.94
_cell_volume 3484.2(3)
_computing_cell_refinement 'APEX3 v2018.1-0 (Bruker AXS)'
_computing_data_collection 'APEX3 (Bruker AXS)'
_computing_data_reduction 'SAINT V8.32B (Bruker AXS Inc., 2014)'
_computing_molecular_graphics 'Bruker SHELXTL'
_computing_publication_material 'Bruker SHELXTL'
_computing_structure_refinement 'SHELXL--2014 (Sheldrick 2014)'
_computing_structure_solution 'SHELXT--(Sheldrick 2015)'
_diffrn_ambient_temperature 100(2)
_diffrn_measured_fraction_theta_full 0.997
_diffrn_measured_fraction_theta_max 0.998
_diffrn_measurement_device_type 'Bruker D8 venture'
_diffrn_measurement_method '\f and \w scans'
_diffrn_radiation_type MoK\a
_diffrn_radiation_wavelength 0.71073
_diffrn_reflns_av_R_equivalents 0.0376
_diffrn_reflns_av_unetI/netI 0.0147
_diffrn_reflns_Laue_measured_fraction_full 0.997
_diffrn_reflns_Laue_measured_fraction_max 0.998
_diffrn_reflns_limit_h_max 14
_diffrn_reflns_limit_h_min -13
_diffrn_reflns_limit_k_max 19
_diffrn_reflns_limit_k_min -19
_diffrn_reflns_limit_l_max 30
_diffrn_reflns_limit_l_min -30
_diffrn_reflns_number 68486
_diffrn_reflns_point_group_measured_fraction_full 0.997
_diffrn_reflns_point_group_measured_fraction_max 0.998
_diffrn_reflns_theta_full 25.242
_diffrn_reflns_theta_max 28.280
_diffrn_reflns_theta_min 2.637
_diffrn_source 'Microfocus Sealed Tube'
_exptl_absorpt_coefficient_mu 0.396
_exptl_absorpt_correction_T_max 0.7459
_exptl_absorpt_correction_T_min 0.7057
_exptl_absorpt_correction_type multi-scan
_exptl_absorpt_process_details 'Sadabs, (Sheldrick 2012)'
_exptl_crystal_colour Orange
_exptl_crystal_density_diffrn 1.419
_exptl_crystal_density_meas ?
_exptl_crystal_density_method 'Not Measured'
_exptl_crystal_description Rod
_exptl_crystal_F_000 1544
_exptl_crystal_size_max 0.204
_exptl_crystal_size_mid 0.188
_exptl_crystal_size_min 0.124
_refine_diff_density_max 0.903
_refine_diff_density_min -1.147
_refine_diff_density_rms 0.125
_refine_ls_extinction_method none
_refine_ls_goodness_of_fit_ref 1.074
_refine_ls_hydrogen_treatment mixed
_refine_ls_matrix_type full
_refine_ls_number_parameters 267
_refine_ls_number_reflns 4310
_refine_ls_number_restraints 60
_refine_ls_restrained_S_all 1.081
_refine_ls_R_factor_all 0.0884
_refine_ls_R_factor_gt 0.0816
_refine_ls_shift/su_max 0.000
_refine_ls_shift/su_mean 0.000
_refine_ls_structure_factor_coef Fsqd
_refine_ls_weighting_details 'w=1/[\s^2^(Fo^2^)+(0.1722P)^2^+4.8478P] where P=(Fo^2^+2Fc^2^)/3'
_refine_ls_weighting_scheme calc
_refine_ls_wR_factor_gt 0.2590
_refine_ls_wR_factor_ref 0.2702
_reflns_Friedel_coverage 0.000
_reflns_number_gt 3809
_reflns_number_total 4310
_reflns_threshold_expression 'I > 2\s(I)'
_cod_data_source_file d0cc05823h2.cif
_cod_data_source_block J457
_cod_depositor_comments
;
The following automatic conversions were performed:

data item '_exptl_absorpt_correction_type' value 'Multi-scan' was
changed to 'multi-scan' in accordance with the
/home/data/users/saulius/crontab/automatic-downloads/rss-feeds/RSC/lib/dictionaries/cif_core.dic
dictionary named 'cif_core.dic' version 2.4.2 last updated on
2011-04-26.

data item '_exptl_crystal_density_meas' value 'Not Measured' was
changed to '?' -- the value is perceived as not measured.

Automatic conversion script
Id: cif_fix_values 7556 2019-12-06 15:28:31Z antanas 

 Adding full bibliography for 7127319.cif.
;
_cod_database_code 7127319
_shelx_shelxl_version_number 2017/1
_shelx_space_group_comment
; 
The symmetry employed for this shelxl refinement is uniquely defined 
by the following loop, which should always be used as a source of 
symmetry information in preference to the above space-group names. 
They are only intended as comments. 
;
_computing_bruker_data_scaling 'SADABS V2018/1 (Bruker AXS Inc.)'

loop_
_space_group_symop_operation_xyz
'x, y, z'
'-x+1/2, -y, z+1/2'
'-x, y+1/2, -z+1/2'
'x+1/2, -y+1/2, -z'
'-x, -y, -z'
'x-1/2, y, -z-1/2'
'x, -y-1/2, z-1/2'
'-x-1/2, y-1/2, z'

loop_
_atom_site_label
_atom_site_type_symbol
_atom_site_fract_x
_atom_site_fract_y
_atom_site_fract_z
_atom_site_U_iso_or_equiv
_atom_site_adp_type
_atom_site_occupancy
_atom_site_site_symmetry_order
_atom_site_calc_flag
_atom_site_refinement_flags_posn
_atom_site_refinement_flags_adp
_atom_site_refinement_flags_occupancy
_atom_site_disorder_assembly
_atom_site_disorder_group
O1 O 0.23634(19) 0.75832(13) 0.35174(8) 0.0292(4) Uani 1 1 d D . . . .
H11 H 0.216(3) 0.719(2) 0.3257(13) 0.035 Uiso 1 1 d D U . . .
O2 O 0.3042(2) 0.57630(12) 0.35193(8) 0.0294(4) Uani 1 1 d D . . . .
H21 H 0.333(3) 0.5215(15) 0.3556(16) 0.035 Uiso 1 1 d D U . . .
O3 O 0.41478(18) 0.86050(18) 0.75115(8) 0.0392(6) Uani 1 1 d D . . . .
H31 H 0.357(3) 0.877(3) 0.7731(16) 0.047 Uiso 1 1 d D U . . .
O4 O 0.16181(18) 0.82890(15) 0.75015(8) 0.0314(5) Uani 1 1 d D . . . .
H41 H 0.0832(18) 0.831(3) 0.7496(18) 0.038 Uiso 1 1 d D U . . .
C1 C 0.6193(2) 1.02429(16) 0.47970(10) 0.0236(5) Uani 1 1 d . . . . .
H1 H 0.701562 1.040386 0.465836 0.028 Uiso 1 1 calc R U . . .
C2 C 0.5964(2) 0.93512(16) 0.49922(10) 0.0223(5) Uani 1 1 d . . . . .
H2 H 0.663162 0.891196 0.498480 0.027 Uiso 1 1 calc R U . . .
C3 C 0.4770(2) 0.90959(15) 0.51975(9) 0.0180(4) Uani 1 1 d . . . . .
C4 C 0.4550(2) 0.81100(15) 0.54034(9) 0.0185(4) Uani 1 1 d . . . . .
H4 H 0.539797 0.787119 0.553051 0.022 Uiso 1 1 calc R U . . .
C5 C 0.4103(2) 0.74821(15) 0.49080(9) 0.0186(4) Uani 1 1 d . . . . .
C6 C 0.3402(2) 0.78064(15) 0.44332(9) 0.0206(5) Uani 1 1 d . . . . .
H6 H 0.316322 0.843545 0.441915 0.025 Uiso 1 1 calc R U . . .
C7 C 0.3044(2) 0.72211(16) 0.39780(9) 0.0211(5) Uani 1 1 d . . . . .
C8 C 0.3402(2) 0.62964(16) 0.39901(10) 0.0233(5) Uani 1 1 d . . . . .
C9 C 0.4099(3) 0.59676(16) 0.44640(11) 0.0263(5) Uani 1 1 d . . . . .
H9 H 0.434197 0.533956 0.447728 0.032 Uiso 1 1 calc R U . . .
C10 C 0.4442(2) 0.65569(16) 0.49209(10) 0.0233(5) Uani 1 1 d . . . . .
H10 H 0.491328 0.632460 0.524471 0.028 Uiso 1 1 calc R U . . .
C11 C 0.3708(2) 0.80964(15) 0.59464(9) 0.0190(4) Uani 1 1 d . . . . .
C12 C 0.4273(2) 0.83211(18) 0.64850(10) 0.0241(5) Uani 1 1 d . . . . .
H12 H 0.516212 0.843121 0.650169 0.029 Uiso 1 1 calc R U . . .
C13 C 0.3557(2) 0.83852(18) 0.69923(10) 0.0246(5) Uani 1 1 d . . . . .
C14 C 0.2249(2) 0.82219(18) 0.69766(10) 0.0239(5) Uani 1 1 d . . . . .
C15 C 0.1676(2) 0.80090(19) 0.64426(10) 0.0266(5) Uani 1 1 d . . . . .
H15 H 0.078425 0.790803 0.642572 0.032 Uiso 1 1 calc R U . . .
C16 C 0.2405(2) 0.79431(18) 0.59306(10) 0.0243(5) Uani 1 1 d . . . . .
H16 H 0.200643 0.779204 0.556867 0.029 Uiso 1 1 calc R U . . .
C1S C 0.3179(8) 0.4337(5) 0.1567(3) 0.0525(14) Uani 0.673(7) 1 d . U P A 1
H1S1 H 0.291385 0.387199 0.127414 0.063 Uiso 0.673(7) 1 calc R U P A 1
H1S2 H 0.310449 0.494882 0.137935 0.063 Uiso 0.673(7) 1 calc R U P A 1
Cl1 Cl 0.2124(3) 0.42891(12) 0.21780(9) 0.0614(7) Uani 0.673(7) 1 d . U P A 1
Cl2 Cl 0.4741(3) 0.4150(2) 0.17471(15) 0.0842(8) Uani 0.673(7) 1 d . U P A 1
C1X C 0.377(2) 0.4333(15) 0.1662(10) 0.078(4) Uani 0.327(7) 1 d . U P A 2
H1X1 H 0.351616 0.381287 0.140679 0.094 Uiso 0.327(7) 1 calc R U P A 2
H1X2 H 0.345538 0.489861 0.146921 0.094 Uiso 0.327(7) 1 calc R U P A 2
Cl3 Cl 0.2961(9) 0.4221(4) 0.2292(2) 0.091(2) Uani 0.327(7) 1 d . U P A 2
Cl4 Cl 0.5355(11) 0.4381(7) 0.1648(4) 0.124(3) Uani 0.327(7) 1 d . U P A 2
O1W O 0.4152(3) 0.41190(16) 0.36177(13) 0.0443(7) Uani 0.901(6) 1 d D . P B 1
H1W H 0.480(4) 0.405(4) 0.339(2) 0.053 Uiso 0.901(6) 1 d D U P B 1
H2W H 0.368(4) 0.367(2) 0.353(2) 0.053 Uiso 0.901(6) 1 d D U P B 1
O2W O 0.523(3) 0.4166(16) 0.3399(13) 0.0443(7) Uani 0.099(6) 1 d . . P B 2

loop_
_atom_site_aniso_label
_atom_site_aniso_U_11
_atom_site_aniso_U_22
_atom_site_aniso_U_33
_atom_site_aniso_U_23
_atom_site_aniso_U_13
_atom_site_aniso_U_12
O1 0.0375(10) 0.0322(9) 0.0180(8) -0.0042(7) -0.0102(7) 0.0006(7)
O2 0.0462(11) 0.0243(9) 0.0177(8) -0.0046(6) -0.0023(7) -0.0066(7)
O3 0.0245(9) 0.0804(16) 0.0127(8) -0.0110(9) -0.0035(6) 0.0042(9)
O4 0.0247(9) 0.0555(12) 0.0141(8) 0.0067(7) 0.0028(6) 0.0073(8)
C1 0.0192(10) 0.0268(11) 0.0248(11) 0.0013(8) 0.0020(8) 0.0006(8)
C2 0.0197(10) 0.0261(11) 0.0211(10) -0.0002(8) 0.0009(8) 0.0023(8)
C3 0.0203(10) 0.0225(10) 0.0113(9) -0.0018(7) -0.0018(7) -0.0013(8)
C4 0.0208(9) 0.0217(10) 0.0129(9) -0.0013(7) -0.0012(7) 0.0001(7)
C5 0.0211(10) 0.0217(10) 0.0131(9) -0.0018(7) 0.0001(7) -0.0021(8)
C6 0.0237(10) 0.0227(10) 0.0153(9) -0.0021(8) -0.0018(7) -0.0012(8)
C7 0.0238(10) 0.0258(11) 0.0138(9) -0.0006(8) -0.0009(7) -0.0046(8)
C8 0.0313(11) 0.0241(11) 0.0146(9) -0.0035(8) 0.0025(8) -0.0068(9)
C9 0.0390(13) 0.0198(10) 0.0201(11) 0.0004(8) 0.0007(9) -0.0023(9)
C10 0.0296(11) 0.0242(11) 0.0162(9) 0.0009(8) -0.0009(8) -0.0006(8)
C11 0.0215(10) 0.0235(10) 0.0120(9) 0.0006(7) -0.0012(7) 0.0012(8)
C12 0.0201(10) 0.0383(13) 0.0138(10) -0.0021(8) -0.0023(8) 0.0021(9)
C13 0.0231(11) 0.0387(13) 0.0121(10) -0.0017(8) -0.0043(8) 0.0032(9)
C14 0.0233(11) 0.0358(12) 0.0126(10) 0.0035(8) 0.0006(8) 0.0030(9)
C15 0.0210(10) 0.0406(13) 0.0183(11) 0.0009(9) -0.0011(8) -0.0031(9)
C16 0.0241(11) 0.0343(12) 0.0145(9) -0.0006(8) -0.0017(8) -0.0045(9)
C1S 0.072(4) 0.048(3) 0.037(3) -0.009(2) -0.001(3) -0.006(3)
Cl1 0.0725(14) 0.0619(9) 0.0497(9) -0.0035(6) 0.0063(8) -0.0099(8)
Cl2 0.0658(14) 0.0864(15) 0.1003(18) -0.0308(12) -0.0082(13) -0.0079(11)
C1X 0.072(7) 0.086(6) 0.077(7) -0.012(6) -0.020(6) 0.005(7)
Cl3 0.123(6) 0.091(3) 0.060(2) -0.0053(19) -0.015(3) -0.011(3)
Cl4 0.117(6) 0.146(6) 0.107(5) -0.026(4) -0.016(5) 0.019(5)
O1W 0.0566(16) 0.0268(11) 0.0494(16) -0.0033(10) -0.0038(12) -0.0064(10)
O2W 0.0566(16) 0.0268(11) 0.0494(16) -0.0033(10) -0.0038(12) -0.0064(10)

loop_
_atom_type_symbol
_atom_type_description
_atom_type_scat_dispersion_real
_atom_type_scat_dispersion_imag
_atom_type_scat_source
C C 0.0033 0.0016 'International Tables Vol C Tables 4.2.6.8 and 6.1.1.4'
H H 0.0000 0.0000 'International Tables Vol C Tables 4.2.6.8 and 6.1.1.4'
O O 0.0106 0.0060 'International Tables Vol C Tables 4.2.6.8 and 6.1.1.4'
Cl Cl 0.1484 0.1585 'International Tables Vol C Tables 4.2.6.8 and 6.1.1.4'

loop_
_geom_angle_atom_site_label_1
_geom_angle_atom_site_label_2
_geom_angle_atom_site_label_3
_geom_angle
_geom_angle_site_symmetry_1
_geom_angle_site_symmetry_3
_geom_angle_publ_flag
C7 O1 H11 114(3) . . ?
C8 O2 H21 111(3) . . ?
C13 O3 H31 105(3) . . ?
C14 O4 H41 118(3) . . ?
C2 C1 C3 120.9(2) . 5_676 ?
C2 C1 H1 119.6 . . ?
C3 C1 H1 119.6 5_676 . ?
C3 C2 C1 120.8(2) . . ?
C3 C2 H2 119.6 . . ?
C1 C2 H2 119.6 . . ?
C2 C3 C1 118.3(2) . 5_676 ?
C2 C3 C4 119.43(19) . . ?
C1 C3 C4 122.29(19) 5_676 . ?
C11 C4 C5 114.39(18) . . ?
C11 C4 C3 110.48(17) . . ?
C5 C4 C3 112.54(17) . . ?
C11 C4 H4 106.3 . . ?
C5 C4 H4 106.3 . . ?
C3 C4 H4 106.3 . . ?
C6 C5 C10 118.7(2) . . ?
C6 C5 C4 122.27(19) . . ?
C10 C5 C4 119.00(19) . . ?
C5 C6 C7 120.9(2) . . ?
C5 C6 H6 119.6 . . ?
C7 C6 H6 119.6 . . ?
O1 C7 C6 118.2(2) . . ?
O1 C7 C8 121.7(2) . . ?
C6 C7 C8 120.1(2) . . ?
O2 C8 C9 123.7(2) . . ?
O2 C8 C7 117.0(2) . . ?
C9 C8 C7 119.3(2) . . ?
C8 C9 C10 120.2(2) . . ?
C8 C9 H9 119.9 . . ?
C10 C9 H9 119.9 . . ?
C5 C10 C9 120.8(2) . . ?
C5 C10 H10 119.6 . . ?
C9 C10 H10 119.6 . . ?
C16 C11 C12 118.6(2) . . ?
C16 C11 C4 123.78(19) . . ?
C12 C11 C4 117.43(19) . . ?
C13 C12 C11 121.0(2) . . ?
C13 C12 H12 119.5 . . ?
C11 C12 H12 119.5 . . ?
O3 C13 C12 119.2(2) . . ?
O3 C13 C14 120.5(2) . . ?
C12 C13 C14 120.3(2) . . ?
O4 C14 C15 124.6(2) . . ?
O4 C14 C13 116.3(2) . . ?
C15 C14 C13 119.2(2) . . ?
C14 C15 C16 120.3(2) . . ?
C14 C15 H15 119.8 . . ?
C16 C15 H15 119.8 . . ?
C11 C16 C15 120.6(2) . . ?
C11 C16 H16 119.7 . . ?
C15 C16 H16 119.7 . . ?
Cl2 C1S Cl1 113.8(4) . . ?
Cl2 C1S H1S1 108.8 . . ?
Cl1 C1S H1S1 108.8 . . ?
Cl2 C1S H1S2 108.8 . . ?
Cl1 C1S H1S2 108.8 . . ?
H1S1 C1S H1S2 107.7 . . ?
Cl4 C1X Cl3 121.8(13) . . ?
Cl4 C1X H1X1 106.9 . . ?
Cl3 C1X H1X1 106.9 . . ?
Cl4 C1X H1X2 106.9 . . ?
Cl3 C1X H1X2 106.9 . . ?
H1X1 C1X H1X2 106.7 . . ?
H1W O1W H2W 103(5) . . ?

loop_
_geom_bond_atom_site_label_1
_geom_bond_atom_site_label_2
_geom_bond_distance
_geom_bond_site_symmetry_2
_geom_bond_publ_flag
O1 C7 1.374(3) . ?
O1 H11 0.857(18) . ?
O2 C8 1.376(3) . ?
O2 H21 0.858(18) . ?
O3 C13 1.372(3) . ?
O3 H31 0.825(19) . ?
O4 C14 1.370(3) . ?
O4 H41 0.828(19) . ?
C1 C2 1.393(3) . ?
C1 C3 1.398(3) 5_676 ?
C1 H1 0.9500 . ?
C2 C3 1.390(3) . ?
C2 H2 0.9500 . ?
C3 C4 1.527(3) . ?
C4 C11 1.520(3) . ?
C4 C5 1.525(3) . ?
C4 H4 1.0000 . ?
C5 C6 1.391(3) . ?
C5 C10 1.394(3) . ?
C6 C7 1.393(3) . ?
C6 H6 0.9500 . ?
C7 C8 1.398(3) . ?
C8 C9 1.389(3) . ?
C9 C10 1.395(3) . ?
C9 H9 0.9500 . ?
C10 H10 0.9500 . ?
C11 C16 1.389(3) . ?
C11 C12 1.401(3) . ?
C12 C13 1.381(3) . ?
C12 H12 0.9500 . ?
C13 C14 1.397(3) . ?
C14 C15 1.391(3) . ?
C15 C16 1.398(3) . ?
C15 H15 0.9500 . ?
C16 H16 0.9500 . ?
C1S Cl2 1.715(8) . ?
C1S Cl1 1.781(7) . ?
C1S H1S1 0.9900 . ?
C1S H1S2 0.9900 . ?
C1X Cl4 1.67(2) . ?
C1X Cl3 1.68(2) . ?
C1X H1X1 0.9900 . ?
C1X H1X2 0.9900 . ?
O1W H1W 0.86(2) . ?
O1W H2W 0.842(19) . ?

loop_
_geom_hbond_atom_site_label_D
_geom_hbond_atom_site_label_H
_geom_hbond_atom_site_label_A
_geom_hbond_distance_DH
_geom_hbond_distance_HA
_geom_hbond_distance_DA
_geom_hbond_angle_DHA
_geom_hbond_site_symmetry_A
_geom_hbond_publ_flag
O1 H11 O4 0.857(18) 1.94(2) 2.751(2) 158(4) 7_575 yes
O2 H21 O1W^a 0.858(18) 1.820(19) 2.672(3) 172(4) . yes
O2 H21 O2W^b 0.858(18) 2.54(4) 3.28(3) 146(3) . yes
O3 H31 O2 0.825(19) 1.99(3) 2.731(3) 148(4) 7_576 yes
O3 H31 O4 0.825(19) 2.23(4) 2.700(3) 116(4) . yes
O4 H41 O3 0.828(19) 1.82(2) 2.639(3) 168(4) 6_557 yes
C9 H9 O1W^a 0.95 2.65 3.310(4) 127.0 . yes
O1W^a H1W^a Cl1^a 0.86(2) 2.79(3) 3.622(4) 163(5) 6_656 yes
O1W^a H2W^a O1 0.842(19) 1.93(2) 2.755(3) 167(5) 8_655 yes

loop_
_geom_torsion_atom_site_label_1
_geom_torsion_atom_site_label_2
_geom_torsion_atom_site_label_3
_geom_torsion_atom_site_label_4
_geom_torsion
_geom_torsion_site_symmetry_1
_geom_torsion_site_symmetry_2
_geom_torsion_site_symmetry_3
_geom_torsion_site_symmetry_4
_geom_torsion_publ_flag
C3 C1 C2 C3 0.0(4) 5_676 . . . ?
C1 C2 C3 C1 0.0(4) . . . 5_676 ?
C1 C2 C3 C4 179.5(2) . . . . ?
C2 C3 C4 C11 140.6(2) . . . . ?
C1 C3 C4 C11 -39.9(3) 5_676 . . . ?
C2 C3 C4 C5 -90.1(2) . . . . ?
C1 C3 C4 C5 89.3(2) 5_676 . . . ?
C11 C4 C5 C6 97.9(2) . . . . ?
C3 C4 C5 C6 -29.3(3) . . . . ?
C11 C4 C5 C10 -84.2(2) . . . . ?
C3 C4 C5 C10 148.7(2) . . . . ?
C10 C5 C6 C7 -0.1(3) . . . . ?
C4 C5 C6 C7 177.9(2) . . . . ?
C5 C6 C7 O1 -179.3(2) . . . . ?
C5 C6 C7 C8 -0.8(3) . . . . ?
O1 C7 C8 O2 0.0(3) . . . . ?
C6 C7 C8 O2 -178.5(2) . . . . ?
O1 C7 C8 C9 179.5(2) . . . . ?
C6 C7 C8 C9 1.0(3) . . . . ?
O2 C8 C9 C10 179.1(2) . . . . ?
C7 C8 C9 C10 -0.4(4) . . . . ?
C6 C5 C10 C9 0.7(3) . . . . ?
C4 C5 C10 C9 -177.3(2) . . . . ?
C8 C9 C10 C5 -0.5(4) . . . . ?
C5 C4 C11 C16 -31.0(3) . . . . ?
C3 C4 C11 C16 97.2(3) . . . . ?
C5 C4 C11 C12 154.1(2) . . . . ?
C3 C4 C11 C12 -77.7(2) . . . . ?
C16 C11 C12 C13 0.4(4) . . . . ?
C4 C11 C12 C13 175.6(2) . . . . ?
C11 C12 C13 O3 179.8(2) . . . . ?
C11 C12 C13 C14 0.3(4) . . . . ?
O3 C13 C14 O4 -0.4(4) . . . . ?
C12 C13 C14 O4 179.2(2) . . . . ?
O3 C13 C14 C15 179.4(2) . . . . ?
C12 C13 C14 C15 -1.0(4) . . . . ?
O4 C14 C15 C16 -179.1(2) . . . . ?
C13 C14 C15 C16 1.2(4) . . . . ?
C12 C11 C16 C15 -0.2(4) . . . . ?
C4 C11 C16 C15 -175.1(2) . . . . ?
C14 C15 C16 C11 -0.6(4) . . . . ?
